data_7004077
loop_
_publ_author_name
'Koizumi, Take-aki'
'Yamazaki, Atsuko'
'Yamamoto, Takakazu'

_publ_section_title
;
 Reductive elimination of C6F5--C6F5 in the reaction of
 bis(pentafluorophenyl)palladium(ii) complexes with protic acids
;
_journal_issue 30
_journal_name_full 'Dalton Transactions'
_journal_page_first 3949
_journal_page_last 3952
_journal_paper_doi 10.1039/b802408a
_journal_year 2008
_chemical_formula_moiety 'C38 H24 F10 P2 Pd '
_chemical_formula_sum 'C38 H24 F10 P2 Pd'
_chemical_formula_weight 838.94
_space_group_IT_number 14
_symmetry_cell_setting monoclinic
_symmetry_Int_Tables_number 14
_symmetry_space_group_name_Hall '-P 2yn'
_symmetry_space_group_name_H-M 'P 1 21/n 1'
_cell_angle_alpha 90.0000
_cell_angle_beta 98.7817(11)
_cell_angle_gamma 90.0000
_cell_formula_units_Z 4
_cell_length_a 13.596(3)
_cell_length_b 16.662(4)
_cell_length_c 15.608(3)
_cell_measurement_reflns_used 8911
_cell_measurement_temperature 293.1
_cell_measurement_theta_max 27.5
_cell_measurement_theta_min 3.1
_cell_volume 3494.3(13)
_computing_cell_refinement CrystalClear
_computing_data_collection CrystalClear
_computing_data_reduction CrystalStructure
_computing_publication_material 'CrystalStructure 3.8'
_computing_structure_refinement CRYSTALS
_computing_structure_solution SHELXS97
_diffrn_detector_area_resol_mean 7.31
_diffrn_measured_fraction_theta_full 0.929
_diffrn_measured_fraction_theta_max 0.929
_diffrn_measurement_device_type 'Rigaku Saturn'
_diffrn_measurement_method \w
_diffrn_radiation_type 'Mo K\a'
_diffrn_radiation_wavelength 0.71070
_diffrn_reflns_av_R_equivalents 0.020
_diffrn_reflns_limit_h_max 16
_diffrn_reflns_limit_h_min -17
_diffrn_reflns_limit_k_max 21
_diffrn_reflns_limit_k_min -21
_diffrn_reflns_limit_l_max 19
_diffrn_reflns_limit_l_min -20
_diffrn_reflns_number 22830
_diffrn_reflns_theta_full 27.48
_diffrn_reflns_theta_max 27.48
_exptl_absorpt_coefficient_mu 0.704
_exptl_absorpt_correction_T_max 0.869
_exptl_absorpt_correction_T_min 0.787
_exptl_absorpt_correction_type multi-scan
_exptl_absorpt_process_details 'Jacobson, R. (1998) Private communication'
_exptl_crystal_colour colorless
_exptl_crystal_density_diffrn 1.595
_exptl_crystal_density_method 'not measured'
_exptl_crystal_description prism
_exptl_crystal_F_000 1672.00
_exptl_crystal_size_max 0.20
_exptl_crystal_size_mid 0.20
_exptl_crystal_size_min 0.20
_refine_diff_density_max 1.00
_refine_diff_density_min -0.55
_refine_ls_extinction_method none
_refine_ls_goodness_of_fit_ref 0.947
_refine_ls_hydrogen_treatment refall
_refine_ls_number_parameters 484
_refine_ls_number_reflns 7447
_refine_ls_R_factor_gt 0.0319
_refine_ls_shift/su_max 0.0078
_refine_ls_structure_factor_coef F
_refine_ls_weighting_details 'w = 1/[0.0006Fo^2^ + 1.0000\s(Fo^2^)]'
_refine_ls_weighting_scheme calc
_refine_ls_wR_factor_ref 0.0420
_reflns_number_gt 5952
_reflns_number_total 7447
_reflns_threshold_expression F^2^>2.0\s(F^2^)
_cod_data_source_file b802408a.txt
_cod_data_source_block '__Pddppe'
_cod_original_formula_sum 'C38 H24 F10 P2 Pd '
_cod_database_code 7004077

loop_
_symmetry_equiv_pos_site_id
_symmetry_equiv_pos_as_xyz
1 +X,+Y,+Z
2 1/2-X,1/2+Y,1/2-Z
3 -X,-Y,-Z
4 1/2+X,1/2-Y,1/2+Z

loop_
_atom_site_label
_atom_site_type_symbol
_atom_site_fract_x
_atom_site_fract_y
_atom_site_fract_z
_atom_site_U_iso_or_equiv
_atom_site_adp_type
_atom_site_occupancy
_atom_site_symmetry_multiplicity
_atom_site_calc_flag
_atom_site_refinement_flags
_atom_site_disorder_assembly
_atom_site_disorder_group
Pd(1) Pd 0.488000(10) 0.243630(10) 0.273000(10) 0.03197(4) Uani 1.00 1 d . . .
P(1) P 0.55675(4) 0.14459(3) 0.19931(4) 0.03808(13) Uani 1.00 1 d . . .
P(2) P 0.43830(4) 0.14062(3) 0.35299(3) 0.03757(13) Uani 1.00 1 d . . .
F(1) F 0.27614(10) 0.33080(9) 0.24101(10) 0.0690(4) Uani 1.00 1 d . . .
F(2) F 0.18734(12) 0.43495(11) 0.33551(14) 0.0938(6) Uani 1.00 1 d . . .
F(3) F 0.28426(17) 0.48820(11) 0.49092(12) 0.1105(7) Uani 1.00 1 d . . .
F(4) F 0.47163(16) 0.43535(11) 0.55000(10) 0.0919(6) Uani 1.00 1 d . . .
F(5) F 0.56151(10) 0.33264(10) 0.45566(9) 0.0668(4) Uani 1.00 1 d . . .
F(6) F 0.68450(11) 0.35424(10) 0.31024(9) 0.0692(4) Uani 1.00 1 d . . .
F(7) F 0.77827(12) 0.44436(11) 0.20668(13) 0.0900(6) Uani 1.00 1 d . . .
F(8) F 0.69078(17) 0.47855(12) 0.04361(12) 0.1067(7) Uani 1.00 1 d . . .
F(9) F 0.50995(16) 0.41397(11) -0.01869(10) 0.0969(6) Uani 1.00 1 d . . .
F(10) F 0.41684(11) 0.31884(9) 0.08209(9) 0.0658(4) Uani 1.00 1 d . . .
C(1) C 0.42277(15) 0.32798(12) 0.34464(13) 0.0382(5) Uani 1.00 1 d . . .
C(2) C 0.32754(16) 0.35542(13) 0.31840(15) 0.0475(6) Uani 1.00 1 d . . .
C(3) C 0.28000(19) 0.40862(15) 0.3664(2) 0.0619(8) Uani 1.00 1 d . . .
C(4) C 0.3292(2) 0.43535(16) 0.44470(19) 0.0673(9) Uani 1.00 1 d . . .
C(5) C 0.4231(2) 0.40887(15) 0.47299(15) 0.0591(7) Uani 1.00 1 d . . .
C(6) C 0.46847(18) 0.35664(14) 0.42339(14) 0.0476(6) Uani 1.00 1 d . . .
C(7) C 0.54743(14) 0.33184(12) 0.19984(13) 0.0367(5) Uani 1.00 1 d . . .
C(8) C 0.63817(17) 0.36678(13) 0.22840(15) 0.0471(6) Uani 1.00 1 d . . .
C(9) C 0.68702(19) 0.41453(15) 0.17644(18) 0.0581(7) Uani 1.00 1 d . . .
C(10) C 0.6437(2) 0.43111(16) 0.09409(19) 0.0663(8) Uani 1.00 1 d . . .
C(11) C 0.5531(2) 0.39971(15) 0.06366(15) 0.0609(7) Uani 1.00 1 d . . .
C(12) C 0.50583(17) 0.35060(13) 0.11695(14) 0.0467(6) Uani 1.00 1 d . . .
C(13) C 0.69106(15) 0.13949(13) 0.23063(14) 0.0417(5) Uani 1.00 1 d . . .
C(14) C 0.73199(16) 0.17420(14) 0.30888(16) 0.0512(6) Uani 1.00 1 d . . .
C(15) C 0.83286(18) 0.16540(18) 0.33985(18) 0.0648(8) Uani 1.00 1 d . . .
C(16) C 0.89198(18) 0.1233(2) 0.29234(19) 0.0727(9) Uani 1.00 1 d . . .
C(17) C 0.85241(19) 0.0883(2) 0.21494(18) 0.0728(9) Uani 1.00 1 d . . .
C(18) C 0.75187(18) 0.09566(17) 0.18375(16) 0.0563(7) Uani 1.00 1 d . . .
C(19) C 0.53080(19) 0.14390(14) 0.08205(15) 0.0526(6) Uani 1.00 1 d . . .
C(20) C 0.5907(2) 0.18547(18) 0.03350(17) 0.0682(8) Uani 1.00 1 d . . .
C(21) C 0.5641(3) 0.1904(2) -0.0564(2) 0.0913(12) Uani 1.00 1 d . . .
C(22) C 0.4785(3) 0.1540(2) -0.0959(2) 0.1057(14) Uani 1.00 1 d . . .
C(23) C 0.4191(3) 0.1135(2) -0.0487(2) 0.1102(15) Uani 1.00 1 d . . .
C(24) C 0.4442(2) 0.1079(2) 0.0406(2) 0.0828(10) Uani 1.00 1 d . . .
C(25) C 0.51422(15) 0.04704(13) 0.23585(15) 0.0496(6) Uani 1.00 1 d . . .
C(26) C 0.51301(16) 0.05234(13) 0.33333(15) 0.0500(6) Uani 1.00 1 d . . .
C(27) C 0.45309(19) 0.15532(15) 0.46968(15) 0.0533(6) Uani 1.00 1 d . . .
C(28) C 0.5463(2) 0.1468(2) 0.51862(19) 0.0810(10) Uani 1.00 1 d . . .
C(29) C 0.5594(3) 0.1679(2) 0.6069(2) 0.1079(14) Uani 1.00 1 d . . .
C(30) C 0.4827(4) 0.1970(2) 0.6430(2) 0.1208(17) Uani 1.00 1 d . . .
C(31) C 0.3915(3) 0.2054(2) 0.5953(2) 0.1048(15) Uani 1.00 1 d . . .
C(32) C 0.3750(2) 0.18442(18) 0.50848(18) 0.0747(9) Uani 1.00 1 d . . .
C(33) C 0.31215(15) 0.10601(14) 0.31828(15) 0.0446(6) Uani 1.00 1 d . . .
C(34) C 0.27169(19) 0.04488(16) 0.36206(17) 0.0599(7) Uani 1.00 1 d . . .
C(35) C 0.1790(2) 0.0140(2) 0.3294(2) 0.0780(10) Uani 1.00 1 d . . .
C(36) C 0.12744(19) 0.0429(2) 0.2532(2) 0.0852(11) Uani 1.00 1 d . . .
C(37) C 0.1664(2) 0.1042(2) 0.2099(2) 0.0818(10) Uani 1.00 1 d . . .
C(38) C 0.25899(17) 0.13681(16) 0.24201(18) 0.0605(7) Uani 1.00 1 d . . .
H(1) H 0.6908 0.2046 0.3408 0.060 Uiso 1.00 1 c R . .
H(2) H 0.8605 0.1882 0.3940 0.076 Uiso 1.00 1 c R . .
H(3) H 0.9612 0.1181 0.3128 0.087 Uiso 1.00 1 c R . .
H(4) H 0.8941 0.0587 0.1828 0.089 Uiso 1.00 1 c R . .
H(5) H 0.7242 0.0712 0.1305 0.068 Uiso 1.00 1 c R . .
H(6) H 0.6494 0.2109 0.0615 0.082 Uiso 1.00 1 c R . .
H(7) H 0.6051 0.2186 -0.0904 0.111 Uiso 1.00 1 c R . .
H(8) H 0.4608 0.1568 -0.1572 0.124 Uiso 1.00 1 c R . .
H(9) H 0.3595 0.0891 -0.0766 0.126 Uiso 1.00 1 c R . .
H(10) H 0.4028 0.0797 0.0741 0.096 Uiso 1.00 1 c R . .
H(11) H 0.4491 0.0359 0.2068 0.059 Uiso 1.00 1 c R . .
H(12) H 0.5583 0.0058 0.2236 0.059 Uiso 1.00 1 c R . .
H(13) H 0.5790 0.0581 0.3630 0.060 Uiso 1.00 1 c R . .
H(14) H 0.4841 0.0052 0.3530 0.059 Uiso 1.00 1 c R . .
H(15) H 0.6002 0.1264 0.4929 0.092 Uiso 1.00 1 c R . .
H(16) H 0.6230 0.1623 0.6413 0.122 Uiso 1.00 1 c R . .
H(17) H 0.4930 0.2116 0.7025 0.142 Uiso 1.00 1 c R . .
H(18) H 0.3381 0.2258 0.6215 0.128 Uiso 1.00 1 c R . .
H(19) H 0.3110 0.1900 0.4749 0.090 Uiso 1.00 1 c R . .
H(20) H 0.3081 0.0241 0.4141 0.073 Uiso 1.00 1 c R . .
H(21) H 0.1507 -0.0273 0.3597 0.097 Uiso 1.00 1 c R . .
H(22) H 0.0646 0.0206 0.2305 0.102 Uiso 1.00 1 c R . .
H(23) H 0.1298 0.1242 0.1575 0.093 Uiso 1.00 1 c R . .
H(24) H 0.2861 0.1793 0.2124 0.070 Uiso 1.00 1 c R . .

loop_
_atom_site_aniso_label
_atom_site_aniso_U_11
_atom_site_aniso_U_22
_atom_site_aniso_U_33
_atom_site_aniso_U_12
_atom_site_aniso_U_13
_atom_site_aniso_U_23
Pd(1) 0.02696(9) 0.03242(9) 0.03500(10) 0.00086(5) -0.00017(6) -0.00050(6)
P(1) 0.0323(2) 0.0374(2) 0.0436(2) 0.0022(2) 0.0029(2) -0.0051(2)
P(2) 0.0324(2) 0.0373(2) 0.0414(2) -0.0030(2) 0.0007(2) 0.0034(2)
F(1) 0.0488(7) 0.0658(9) 0.0833(10) 0.0092(6) -0.0186(7) 0.0011(7)
F(2) 0.0596(10) 0.0855(12) 0.1435(16) 0.0372(9) 0.0383(10) 0.0330(11)
F(3) 0.1692(19) 0.0757(12) 0.1077(14) 0.0426(12) 0.0883(14) 0.0011(10)
F(4) 0.1527(17) 0.0802(11) 0.0447(8) -0.0104(11) 0.0208(9) -0.0169(7)
F(5) 0.0593(8) 0.0783(10) 0.0560(8) -0.0004(7) -0.0130(6) -0.0052(7)
F(6) 0.0647(9) 0.0720(10) 0.0628(9) -0.0200(7) -0.0161(7) -0.0004(7)
F(7) 0.0658(10) 0.0819(12) 0.1263(15) -0.0389(9) 0.0274(10) -0.0222(10)
F(8) 0.1532(18) 0.0855(13) 0.0974(13) -0.0410(12) 0.0702(13) 0.0057(10)
F(9) 0.1542(18) 0.0864(12) 0.0461(8) -0.0118(12) 0.0026(10) 0.0187(8)
F(10) 0.0623(8) 0.0668(9) 0.0600(8) -0.0040(7) -0.0167(6) 0.0057(7)
C(1) 0.0359(10) 0.0393(11) 0.0398(10) 0.0057(8) 0.0072(8) 0.0037(8)
C(2) 0.0420(11) 0.0399(11) 0.0599(14) 0.0026(9) 0.0055(10) 0.0064(10)
C(3) 0.0517(14) 0.0492(14) 0.091(2) 0.0159(11) 0.0322(14) 0.0218(13)
C(4) 0.099(2) 0.0459(14) 0.0678(17) 0.0133(14) 0.0473(17) 0.0066(12)
C(5) 0.093(2) 0.0452(13) 0.0434(13) -0.0025(13) 0.0238(13) -0.0026(10)
C(6) 0.0562(13) 0.0439(12) 0.0433(12) -0.0022(10) 0.0092(10) 0.0018(9)
C(7) 0.0350(10) 0.0374(10) 0.0377(10) 0.0018(7) 0.0055(8) -0.0036(8)
C(8) 0.0491(12) 0.0414(11) 0.0499(12) -0.0068(9) 0.0046(10) -0.0058(9)
C(9) 0.0570(15) 0.0460(13) 0.0752(17) -0.0172(11) 0.0226(13) -0.0141(12)
C(10) 0.091(2) 0.0489(14) 0.0670(17) -0.0148(13) 0.0394(16) -0.0042(12)
C(11) 0.095(2) 0.0477(13) 0.0406(13) -0.0000(13) 0.0129(13) 0.0040(10)
C(12) 0.0546(13) 0.0375(11) 0.0463(12) -0.0013(9) 0.0021(10) -0.0016(9)
C(13) 0.0339(10) 0.0431(11) 0.0480(12) 0.0033(8) 0.0061(8) 0.0039(9)
C(14) 0.0386(11) 0.0529(14) 0.0601(14) 0.0034(9) 0.0013(10) -0.0065(10)
C(15) 0.0427(13) 0.0776(19) 0.0695(16) 0.0006(12) -0.0065(11) -0.0018(13)
C(16) 0.0334(12) 0.110(2) 0.0746(18) 0.0118(13) 0.0078(12) 0.0176(16)
C(17) 0.0473(14) 0.114(2) 0.0608(16) 0.0296(15) 0.0194(13) 0.0149(16)
C(18) 0.0476(13) 0.0742(17) 0.0488(13) 0.0142(12) 0.0124(11) 0.0032(11)
C(19) 0.0606(14) 0.0460(13) 0.0489(13) 0.0130(11) 0.0012(11) -0.0098(10)
C(20) 0.0728(18) 0.0767(19) 0.0559(15) 0.0205(15) 0.0125(13) 0.0065(13)
C(21) 0.115(2) 0.102(2) 0.0598(19) 0.040(2) 0.0236(19) 0.0111(18)
C(22) 0.166(4) 0.095(2) 0.0484(18) 0.043(2) -0.010(2) -0.0091(17)
C(23) 0.142(3) 0.107(3) 0.066(2) -0.001(2) -0.033(2) -0.021(2)
C(24) 0.094(2) 0.081(2) 0.0647(18) -0.0095(17) -0.0173(15) -0.0128(15)
C(25) 0.0380(11) 0.0339(11) 0.0762(16) 0.0006(8) 0.0061(11) -0.0077(10)
C(26) 0.0393(11) 0.0402(12) 0.0699(15) 0.0009(9) 0.0061(10) 0.0109(10)
C(27) 0.0669(15) 0.0462(13) 0.0427(12) -0.0160(11) -0.0044(11) 0.0073(10)
C(28) 0.087(2) 0.079(2) 0.0654(18) -0.0120(17) -0.0238(15) 0.0103(15)
C(29) 0.131(3) 0.107(3) 0.067(2) -0.023(2) -0.044(2) 0.014(2)
C(30) 0.200(5) 0.106(3) 0.050(2) -0.053(3) -0.003(2) 0.0027(19)
C(31) 0.150(3) 0.109(3) 0.061(2) -0.035(2) 0.035(2) -0.021(2)
C(32) 0.093(2) 0.078(2) 0.0547(16) -0.0163(17) 0.0156(15) -0.0122(14)
C(33) 0.0318(10) 0.0497(12) 0.0534(13) -0.0030(9) 0.0100(9) -0.0123(10)
C(34) 0.0507(14) 0.0701(17) 0.0623(16) -0.0168(12) 0.0195(12) -0.0114(12)
C(35) 0.0562(17) 0.084(2) 0.102(2) -0.0289(15) 0.0380(17) -0.0362(18)
C(36) 0.0338(13) 0.086(2) 0.135(2) -0.0064(13) 0.0097(16) -0.058(2)
C(37) 0.0477(15) 0.076(2) 0.110(2) 0.0111(14) -0.0257(15) -0.0316(18)
C(38) 0.0416(12) 0.0587(15) 0.0752(17) 0.0055(11) -0.0108(11) -0.0107(13)

loop_
_atom_type_symbol
_atom_type_description
_atom_type_scat_dispersion_real
_atom_type_scat_dispersion_imag
_atom_type_scat_source
C C 0.003 0.002
;
International Tables for Crystallography
(1992, Vol. C, Tables 4.2.6.8 and 6.1.1.4)
;
H H 0.000 0.000
;
International Tables for Crystallography
(1992, Vol. C, Table 6.1.1.4)
;
F F 0.017 0.010
;
International Tables for Crystallography
(1992, Vol. C, Tables 4.2.6.8 and 6.1.1.4)
;
P P 0.102 0.094
;
International Tables for Crystallography
(1992, Vol. C, Tables 4.2.6.8 and 6.1.1.4)
;
Pd Pd -0.999 1.007
;
International Tables for Crystallography
(1992, Vol. C, Tables 4.2.6.8 and 6.1.1.4)
;

loop_
_geom_angle_atom_site_label_1
_geom_angle_atom_site_label_2
_geom_angle_atom_site_label_3
_geom_angle
_geom_angle_publ_flag
_geom_angle_site_symmetry_1
_geom_angle_site_symmetry_2
_geom_angle_site_symmetry_3
P(1) Pd(1) P(2) 84.87(2) yes . . .
P(1) Pd(1) C(1) 176.47(5) yes . . .
P(1) Pd(1) C(7) 90.62(5) yes . . .
P(2) Pd(1) C(1) 91.60(5) yes . . .
P(2) Pd(1) C(7) 174.12(5) yes . . .
C(1) Pd(1) C(7) 92.90(8) yes . . .
Pd(1) P(1) C(13) 111.63(7) yes . . .
Pd(1) P(1) C(19) 118.73(8) yes . . .
Pd(1) P(1) C(25) 107.96(7) yes . . .
C(13) P(1) C(19) 107.71(11) yes . . .
C(13) P(1) C(25) 103.00(9) yes . . .
C(19) P(1) C(25) 106.56(10) yes . . .
Pd(1) P(2) C(26) 107.02(7) yes . . .
Pd(1) P(2) C(27) 116.71(8) yes . . .
Pd(1) P(2) C(33) 114.91(7) yes . . .
C(26) P(2) C(27) 107.18(10) yes . . .
C(26) P(2) C(33) 102.54(10) yes . . .
C(27) P(2) C(33) 107.29(11) yes . . .
Pd(1) C(1) C(2) 121.64(15) yes . . .
Pd(1) C(1) C(6) 122.97(15) yes . . .
C(2) C(1) C(6) 115.3(2) yes . . .
F(1) C(2) C(1) 119.73(19) yes . . .
F(1) C(2) C(3) 117.01(19) yes . . .
C(1) C(2) C(3) 123.3(2) yes . . .
F(2) C(3) C(2) 120.1(2) yes . . .
F(2) C(3) C(4) 120.8(2) yes . . .
C(2) C(3) C(4) 119.0(2) yes . . .
F(3) C(4) C(3) 119.4(2) yes . . .
F(3) C(4) C(5) 121.3(2) yes . . .
C(3) C(4) C(5) 119.3(2) yes . . .
F(4) C(5) C(4) 119.3(2) yes . . .
F(4) C(5) C(6) 120.5(2) yes . . .
C(4) C(5) C(6) 120.2(2) yes . . .
F(5) C(6) C(1) 120.0(2) yes . . .
F(5) C(6) C(5) 117.02(19) yes . . .
C(1) C(6) C(5) 122.9(2) yes . . .
Pd(1) C(7) C(8) 121.42(14) yes . . .
Pd(1) C(7) C(12) 122.51(14) yes . . .
C(8) C(7) C(12) 115.5(2) yes . . .
F(6) C(8) C(7) 120.4(2) yes . . .
F(6) C(8) C(9) 116.7(2) yes . . .
C(7) C(8) C(9) 122.9(2) yes . . .
F(7) C(9) C(8) 120.4(2) yes . . .
F(7) C(9) C(10) 119.8(2) yes . . .
C(8) C(9) C(10) 119.8(2) yes . . .
F(8) C(10) C(9) 119.9(2) yes . . .
F(8) C(10) C(11) 120.6(2) yes . . .
C(9) C(10) C(11) 119.5(2) yes . . .
F(9) C(11) C(10) 120.3(2) yes . . .
F(9) C(11) C(12) 120.0(2) yes . . .
C(10) C(11) C(12) 119.7(2) yes . . .
F(10) C(12) C(7) 120.36(19) yes . . .
F(10) C(12) C(11) 117.03(19) yes . . .
C(7) C(12) C(11) 122.6(2) yes . . .
P(1) C(13) C(14) 117.91(16) yes . . .
P(1) C(13) C(18) 122.40(16) yes . . .
C(14) C(13) C(18) 119.37(19) yes . . .
C(13) C(14) C(15) 120.2(2) yes . . .
C(14) C(15) C(16) 119.7(2) yes . . .
C(15) C(16) C(17) 120.7(2) yes . . .
C(16) C(17) C(18) 120.3(2) yes . . .
C(13) C(18) C(17) 119.7(2) yes . . .
P(1) C(19) C(20) 120.77(18) yes . . .
P(1) C(19) C(24) 119.6(2) yes . . .
C(20) C(19) C(24) 119.3(2) yes . . .
C(19) C(20) C(21) 119.8(2) yes . . .
C(20) C(21) C(22) 119.8(3) yes . . .
C(21) C(22) C(23) 120.7(3) yes . . .
C(22) C(23) C(24) 120.3(3) yes . . .
C(19) C(24) C(23) 120.0(3) yes . . .
P(1) C(25) C(26) 107.98(14) yes . . .
P(2) C(26) C(25) 107.62(14) yes . . .
P(2) C(27) C(28) 119.4(2) yes . . .
P(2) C(27) C(32) 120.62(18) yes . . .
C(28) C(27) C(32) 119.5(2) yes . . .
C(27) C(28) C(29) 118.9(3) yes . . .
C(28) C(29) C(30) 120.6(3) yes . . .
C(29) C(30) C(31) 120.6(3) yes . . .
C(30) C(31) C(32) 120.7(4) yes . . .
C(27) C(32) C(31) 119.7(3) yes . . .
P(2) C(33) C(34) 121.01(16) yes . . .
P(2) C(33) C(38) 118.83(18) yes . . .
C(34) C(33) C(38) 119.9(2) yes . . .
C(33) C(34) C(35) 119.9(2) yes . . .
C(34) C(35) C(36) 120.3(2) yes . . .
C(35) C(36) C(37) 120.2(2) yes . . .
C(36) C(37) C(38) 120.5(2) yes . . .
C(33) C(38) C(37) 119.1(2) yes . . .
C(13) C(14) H(1) 119.5 no . . .
C(15) C(14) H(1) 120.2 no . . .
C(14) C(15) H(2) 120.2 no . . .
C(16) C(15) H(2) 120.1 no . . .
C(15) C(16) H(3) 119.9 no . . .
C(17) C(16) H(3) 119.4 no . . .
C(16) C(17) H(4) 119.9 no . . .
C(18) C(17) H(4) 119.8 no . . .
C(13) C(18) H(5) 119.8 no . . .
C(17) C(18) H(5) 120.5 no . . .
C(19) C(20) H(6) 119.8 no . . .
C(21) C(20) H(6) 120.4 no . . .
C(20) C(21) H(7) 120.4 no . . .
C(22) C(21) H(7) 119.8 no . . .
C(21) C(22) H(8) 119.8 no . . .
C(23) C(22) H(8) 119.5 no . . .
C(22) C(23) H(9) 120.1 no . . .
C(24) C(23) H(9) 119.6 no . . .
C(19) C(24) H(10) 119.2 no . . .
C(23) C(24) H(10) 120.8 no . . .
P(1) C(25) H(11) 109.8 no . . .
P(1) C(25) H(12) 109.7 no . . .
C(26) C(25) H(11) 109.6 no . . .
C(26) C(25) H(12) 110.3 no . . .
H(11) C(25) H(12) 109.5 no . . .
P(2) C(26) H(13) 110.0 no . . .
P(2) C(26) H(14) 109.9 no . . .
C(25) C(26) H(13) 109.8 no . . .
C(25) C(26) H(14) 110.1 no . . .
H(13) C(26) H(14) 109.5 no . . .
C(27) C(28) H(15) 120.3 no . . .
C(29) C(28) H(15) 120.9 no . . .
C(28) C(29) H(16) 119.8 no . . .
C(30) C(29) H(16) 119.6 no . . .
C(29) C(30) H(17) 119.5 no . . .
C(31) C(30) H(17) 119.9 no . . .
C(30) C(31) H(18) 119.8 no . . .
C(32) C(31) H(18) 119.5 no . . .
C(27) C(32) H(19) 119.5 no . . .
C(31) C(32) H(19) 120.8 no . . .
C(33) C(34) H(20) 119.7 no . . .
C(35) C(34) H(20) 120.4 no . . .
C(34) C(35) H(21) 120.0 no . . .
C(36) C(35) H(21) 119.7 no . . .
C(35) C(36) H(22) 119.8 no . . .
C(37) C(36) H(22) 120.0 no . . .
C(36) C(37) H(23) 119.6 no . . .
C(38) C(37) H(23) 119.9 no . . .
C(33) C(38) H(24) 120.1 no . . .
C(37) C(38) H(24) 120.8 no . . .

loop_
_geom_bond_atom_site_label_1
_geom_bond_atom_site_label_2
_geom_bond_distance
_geom_bond_publ_flag
_geom_bond_site_symmetry_1
_geom_bond_site_symmetry_2
Pd(1) P(1) 2.2909(5) yes . .
Pd(1) P(2) 2.2845(5) yes . .
Pd(1) C(1) 2.077(2) yes . .
Pd(1) C(7) 2.097(2) yes . .
P(1) C(13) 1.819(2) yes . .
P(1) C(19) 1.810(2) yes . .
P(1) C(25) 1.845(2) yes . .
P(2) C(26) 1.840(2) yes . .
P(2) C(27) 1.818(2) yes . .
P(2) C(33) 1.812(2) yes . .
F(1) C(2) 1.363(2) yes . .
F(2) C(3) 1.352(2) yes . .
F(3) C(4) 1.343(3) yes . .
F(4) C(5) 1.354(2) yes . .
F(5) C(6) 1.349(2) yes . .
F(6) C(8) 1.351(2) yes . .
F(7) C(9) 1.353(2) yes . .
F(8) C(10) 1.345(3) yes . .
F(9) C(11) 1.350(2) yes . .
F(10) C(12) 1.356(2) yes . .
C(1) C(2) 1.375(2) yes . .
C(1) C(6) 1.375(2) yes . .
C(2) C(3) 1.383(3) yes . .
C(3) C(4) 1.375(3) yes . .
C(4) C(5) 1.359(4) yes . .
C(5) C(6) 1.372(3) yes . .
C(7) C(8) 1.375(2) yes . .
C(7) C(12) 1.367(2) yes . .
C(8) C(9) 1.377(3) yes . .
C(9) C(10) 1.358(3) yes . .
C(10) C(11) 1.357(4) yes . .
C(11) C(12) 1.392(3) yes . .
C(13) C(14) 1.389(3) yes . .
C(13) C(18) 1.392(3) yes . .
C(14) C(15) 1.391(3) yes . .
C(15) C(16) 1.367(4) yes . .
C(16) C(17) 1.375(4) yes . .
C(17) C(18) 1.385(3) yes . .
C(19) C(20) 1.380(3) yes . .
C(19) C(24) 1.390(3) yes . .
C(20) C(21) 1.396(4) yes . .
C(21) C(22) 1.373(5) yes . .
C(22) C(23) 1.354(6) yes . .
C(23) C(24) 1.386(4) yes . .
C(25) C(26) 1.527(3) yes . .
C(27) C(28) 1.384(3) yes . .
C(27) C(32) 1.387(4) yes . .
C(28) C(29) 1.407(4) yes . .
C(29) C(30) 1.349(7) yes . .
C(30) C(31) 1.353(7) yes . .
C(31) C(32) 1.383(4) yes . .
C(33) C(34) 1.386(3) yes . .
C(33) C(38) 1.393(3) yes . .
C(34) C(35) 1.385(3) yes . .
C(35) C(36) 1.371(4) yes . .
C(36) C(37) 1.374(4) yes . .
C(37) C(38) 1.393(3) yes . .
C(14) H(1) 0.950 no . .
C(15) H(2) 0.950 no . .
C(16) H(3) 0.950 no . .
C(17) H(4) 0.950 no . .
C(18) H(5) 0.950 no . .
C(20) H(6) 0.950 no . .
C(21) H(7) 0.950 no . .
C(22) H(8) 0.950 no . .
C(23) H(9) 0.950 no . .
C(24) H(10) 0.950 no . .
C(25) H(11) 0.950 no . .
C(25) H(12) 0.950 no . .
C(26) H(13) 0.950 no . .
C(26) H(14) 0.950 no . .
C(28) H(15) 0.950 no . .
C(29) H(16) 0.950 no . .
C(30) H(17) 0.950 no . .
C(31) H(18) 0.950 no . .
C(32) H(19) 0.950 no . .
C(34) H(20) 0.950 no . .
C(35) H(21) 0.950 no . .
C(36) H(22) 0.950 no . .
C(37) H(23) 0.950 no . .
C(38) H(24) 0.950 no . .

loop_
_geom_contact_atom_site_label_1
_geom_contact_atom_site_label_2
_geom_contact_distance
_geom_contact_publ_flag
_geom_contact_site_symmetry_1
_geom_contact_site_symmetry_2
F(1) C(29) 3.344(4) ? . 4_454
F(1) C(35) 3.333(3) ? . 2_555
F(2) C(21) 3.299(4) ? . 4_455
F(2) C(22) 3.512(5) ? . 4_455
F(2) C(25) 3.363(2) ? . 2_555
F(2) C(36) 3.544(3) ? . 2_555
F(2) C(37) 3.584(3) ? . 2_555
F(3) C(18) 3.407(3) ? . 4_455
F(4) F(4) 2.836(2) ? . 3_666
F(4) C(4) 3.452(3) ? . 3_666
F(4) C(5) 3.012(3) ? . 3_666
F(4) C(6) 3.570(2) ? . 3_666
F(4) C(17) 3.269(3) ? . 4_455
F(4) C(36) 3.553(3) ? . 4_555
F(4) C(37) 3.414(3) ? . 4_555
F(7) C(13) 3.403(2) ? . 2_655
F(7) C(17) 3.327(3) ? . 2_655
F(7) C(18) 3.108(3) ? . 2_655
F(7) C(25) 3.304(2) ? . 2_655
F(7) C(26) 3.496(2) ? . 2_655
F(7) C(31) 3.526(4) ? . 4_554
F(8) F(9) 3.238(3) ? . 3_665
F(8) C(34) 3.216(3) ? . 4_554
F(8) C(35) 3.325(3) ? . 4_554
F(9) F(8) 3.238(3) ? . 3_665
F(9) F(9) 2.946(2) ? . 3_665
F(9) C(10) 3.415(3) ? . 3_665
F(9) C(11) 3.268(3) ? . 3_665
F(9) C(15) 3.286(3) ? . 4_454
F(9) C(16) 3.196(3) ? . 4_454
C(2) C(35) 3.500(4) ? . 2_555
C(2) C(36) 3.405(4) ? . 2_555
C(3) C(36) 3.286(4) ? . 2_555
C(3) C(37) 3.583(4) ? . 2_555
C(4) F(4) 3.452(3) ? . 3_666
C(5) F(4) 3.012(3) ? . 3_666
C(6) F(4) 3.570(2) ? . 3_666
C(9) C(17) 3.439(4) ? . 2_655
C(10) F(9) 3.415(3) ? . 3_665
C(11) F(9) 3.268(3) ? . 3_665
C(13) F(7) 3.403(2) ? . 2_645
C(15) F(9) 3.286(3) ? . 4_555
C(16) F(9) 3.196(3) ? . 4_555
C(17) F(4) 3.269(3) ? . 4_554
C(17) F(7) 3.327(3) ? . 2_645
C(17) C(9) 3.439(4) ? . 2_645
C(18) F(3) 3.407(3) ? . 4_554
C(18) F(7) 3.108(3) ? . 2_645
C(21) F(2) 3.299(4) ? . 4_554
C(22) F(2) 3.512(5) ? . 4_554
C(25) F(2) 3.363(2) ? . 2_545
C(25) F(7) 3.304(2) ? . 2_645
C(26) F(7) 3.496(2) ? . 2_645
C(29) F(1) 3.344(4) ? . 4_555
C(31) F(7) 3.526(4) ? . 4_455
C(34) F(8) 3.216(3) ? . 4_455
C(35) F(1) 3.333(3) ? . 2_545
C(35) F(8) 3.325(3) ? . 4_455
C(35) C(2) 3.500(4) ? . 2_545
C(36) F(2) 3.544(3) ? . 2_545
C(36) F(4) 3.553(3) ? . 4_454
C(36) C(2) 3.405(4) ? . 2_545
C(36) C(3) 3.286(4) ? . 2_545
C(37) F(2) 3.584(3) ? . 2_545
C(37) F(4) 3.414(3) ? . 4_454
C(37) C(3) 3.583(4) ? . 2_545
F(1) H(16) 2.405 ? . 4_454
F(1) H(21) 3.087 ? . 2_555
F(2) H(7) 3.087 ? . 4_455
F(2) H(8) 3.456 ? . 4_455
F(2) H(10) 3.136 ? . 2_555
F(2) H(11) 2.516 ? . 2_555
F(2) H(12) 3.529 ? . 2_555
F(2) H(16) 3.430 ? . 4_454
F(3) H(4) 3.232 ? . 4_455
F(3) H(5) 2.633 ? . 4_455
F(3) H(9) 3.038 ? . 2_555
F(3) H(10) 3.006 ? . 2_555
F(3) H(23) 3.562 ? . 2_555
F(4) H(4) 2.467 ? . 4_455
F(4) H(22) 2.998 ? . 4_555
F(4) H(23) 2.706 ? . 4_555
F(5) H(23) 3.227 ? . 4_555
F(6) H(4) 3.577 ? . 2_655
F(6) H(9) 2.896 ? . 4_555
F(7) H(5) 3.310 ? . 2_655
F(7) H(8) 3.451 ? . 4_555
F(7) H(9) 3.440 ? . 4_555
F(7) H(12) 2.536 ? . 2_655
F(7) H(13) 3.030 ? . 2_655
F(7) H(18) 3.286 ? . 4_554
F(8) H(13) 3.505 ? . 2_655
F(8) H(19) 3.498 ? . 4_554
F(8) H(20) 2.760 ? . 4_554
F(8) H(21) 2.952 ? . 4_554
F(9) H(2) 2.835 ? . 4_454
F(9) H(3) 2.667 ? . 4_454
F(9) H(21) 3.455 ? . 4_554
F(10) H(2) 2.921 ? . 4_454
F(10) H(21) 2.914 ? . 2_555
C(1) H(22) 3.430 ? . 2_555
C(2) H(21) 3.448 ? . 2_555
C(2) H(22) 3.263 ? . 2_555
C(3) H(7) 3.331 ? . 4_455
C(3) H(22) 3.348 ? . 2_555
C(4) H(5) 3.423 ? . 4_455
C(4) H(22) 3.576 ? . 2_555
C(5) H(4) 3.401 ? . 4_455
C(7) H(21) 3.587 ? . 2_555
C(8) H(4) 3.538 ? . 2_655
C(9) H(4) 3.542 ? . 2_655
C(9) H(18) 3.310 ? . 4_554
C(11) H(21) 3.405 ? . 2_555
C(12) H(21) 3.006 ? . 2_555
C(15) H(8) 3.432 ? . 4_555
C(16) H(17) 3.465 ? . 4_554
C(16) H(22) 3.171 ? . 1_655
C(17) H(18) 3.416 ? . 4_554
C(17) H(22) 3.072 ? . 1_655
C(18) H(18) 3.393 ? . 4_554
C(21) H(2) 3.420 ? . 4_454
C(22) H(2) 3.072 ? . 4_454
C(22) H(12) 3.317 ? . 3_655
C(22) H(17) 3.324 ? . 1_554
C(23) H(2) 3.484 ? . 4_454
C(23) H(12) 3.428 ? . 3_655
C(28) H(14) 3.294 ? . 3_656
C(28) H(20) 3.534 ? . 3_656
C(29) H(14) 3.029 ? . 3_656
C(30) H(8) 3.248 ? . 1_556
C(30) H(14) 3.400 ? . 3_656
C(30) H(23) 3.576 ? . 4_555
C(31) H(6) 3.539 ? . 4_455
C(35) H(3) 3.407 ? . 1_455
C(36) H(3) 2.861 ? . 1_455
C(36) H(4) 3.206 ? . 1_455
C(37) H(3) 3.432 ? . 1_455
H(2) F(9) 2.835 ? . 4_555
H(2) F(10) 2.921 ? . 4_555
H(2) C(21) 3.420 ? . 4_555
H(2) C(22) 3.072 ? . 4_555
H(2) C(23) 3.484 ? . 4_555
H(2) H(8) 3.082 ? . 4_555
H(3) F(9) 2.667 ? . 4_555
H(3) C(35) 3.407 ? . 1_655
H(3) C(36) 2.861 ? . 1_655
H(3) C(37) 3.432 ? . 1_655
H(3) H(7) 3.551 ? . 4_555
H(3) H(17) 3.380 ? . 4_554
H(3) H(21) 3.531 ? . 1_655
H(3) H(22) 2.611 ? . 1_655
H(3) H(23) 3.583 ? . 1_655
H(4) F(3) 3.232 ? . 4_554
H(4) F(4) 2.467 ? . 4_554
H(4) F(6) 3.577 ? . 2_645
H(4) C(5) 3.401 ? . 4_554
H(4) C(8) 3.538 ? . 2_645
H(4) C(9) 3.542 ? . 2_645
H(4) C(36) 3.206 ? . 1_655
H(4) H(22) 2.409 ? . 1_655
H(4) H(23) 3.466 ? . 1_655
H(5) F(3) 2.633 ? . 4_554
H(5) F(7) 3.310 ? . 2_645
H(5) C(4) 3.423 ? . 4_554
H(5) H(9) 2.975 ? . 3_655
H(6) C(31) 3.539 ? . 4_554
H(6) H(18) 2.798 ? . 4_554
H(6) H(19) 3.207 ? . 4_554
H(7) F(2) 3.087 ? . 4_554
H(7) C(3) 3.331 ? . 4_554
H(7) H(3) 3.551 ? . 4_454
H(7) H(17) 3.359 ? . 1_554
H(7) H(19) 3.213 ? . 4_554
H(8) F(2) 3.456 ? . 4_554
H(8) F(7) 3.451 ? . 4_454
H(8) C(15) 3.432 ? . 4_454
H(8) C(30) 3.248 ? . 1_554
H(8) H(2) 3.082 ? . 4_454
H(8) H(11) 3.564 ? . 3_655
H(8) H(12) 2.899 ? . 3_655
H(8) H(17) 2.473 ? . 1_554
H(9) F(3) 3.038 ? . 2_545
H(9) F(6) 2.896 ? . 4_454
H(9) F(7) 3.440 ? . 4_454
H(9) H(5) 2.975 ? . 3_655
H(9) H(12) 3.131 ? . 3_655
H(10) F(2) 3.136 ? . 2_545
H(10) F(3) 3.006 ? . 2_545
H(11) F(2) 2.516 ? . 2_545
H(11) H(8) 3.564 ? . 3_655
H(12) F(2) 3.529 ? . 2_545
H(12) F(7) 2.536 ? . 2_645
H(12) C(22) 3.317 ? . 3_655
H(12) C(23) 3.428 ? . 3_655
H(12) H(8) 2.899 ? . 3_655
H(12) H(9) 3.131 ? . 3_655
H(13) F(7) 3.030 ? . 2_645
H(13) F(8) 3.505 ? . 2_645
H(14) C(28) 3.294 ? . 3_656
H(14) C(29) 3.029 ? . 3_656
H(14) C(30) 3.400 ? . 3_656
H(14) H(15) 3.571 ? . 3_656
H(14) H(16) 3.155 ? . 3_656
H(15) H(14) 3.571 ? . 3_656
H(15) H(20) 3.066 ? . 3_656
H(16) F(1) 2.405 ? . 4_555
H(16) F(2) 3.430 ? . 4_555
H(16) H(14) 3.155 ? . 3_656
H(16) H(20) 3.394 ? . 3_656
H(16) H(23) 3.568 ? . 4_555
H(16) H(24) 3.517 ? . 4_555
H(17) C(16) 3.465 ? . 4_455
H(17) C(22) 3.324 ? . 1_556
H(17) H(3) 3.380 ? . 4_455
H(17) H(7) 3.359 ? . 1_556
H(17) H(8) 2.473 ? . 1_556
H(17) H(23) 3.440 ? . 4_555
H(18) F(7) 3.286 ? . 4_455
H(18) C(9) 3.310 ? . 4_455
H(18) C(17) 3.416 ? . 4_455
H(18) C(18) 3.393 ? . 4_455
H(18) H(6) 2.798 ? . 4_455
H(19) F(8) 3.498 ? . 4_455
H(19) H(6) 3.207 ? . 4_455
H(19) H(7) 3.213 ? . 4_455
H(20) F(8) 2.760 ? . 4_455
H(20) C(28) 3.534 ? . 3_656
H(20) H(15) 3.066 ? . 3_656
H(20) H(16) 3.394 ? . 3_656
H(21) F(1) 3.087 ? . 2_545
H(21) F(8) 2.952 ? . 4_455
H(21) F(9) 3.455 ? . 4_455
H(21) F(10) 2.914 ? . 2_545
H(21) C(2) 3.448 ? . 2_545
H(21) C(7) 3.587 ? . 2_545
H(21) C(11) 3.405 ? . 2_545
H(21) C(12) 3.006 ? . 2_545
H(21) H(3) 3.531 ? . 1_455
H(22) F(4) 2.998 ? . 4_454
H(22) C(1) 3.430 ? . 2_545
H(22) C(2) 3.263 ? . 2_545
H(22) C(3) 3.348 ? . 2_545
H(22) C(4) 3.576 ? . 2_545
H(22) C(16) 3.171 ? . 1_455
H(22) C(17) 3.072 ? . 1_455
H(22) H(3) 2.611 ? . 1_455
H(22) H(4) 2.409 ? . 1_455
H(23) F(3) 3.562 ? . 2_545
H(23) F(4) 2.706 ? . 4_454
H(23) F(5) 3.227 ? . 4_454
H(23) C(30) 3.576 ? . 4_454
H(23) H(3) 3.583 ? . 1_455
H(23) H(4) 3.466 ? . 1_455
H(23) H(16) 3.568 ? . 4_454
H(23) H(17) 3.440 ? . 4_454
H(24) H(16) 3.517 ? . 4_454

loop_
_geom_torsion_atom_site_label_1
_geom_torsion_atom_site_label_2
_geom_torsion_atom_site_label_3
_geom_torsion_atom_site_label_4
_geom_torsion
_geom_torsion_publ_flag
_geom_torsion_site_symmetry_1
_geom_torsion_site_symmetry_2
_geom_torsion_site_symmetry_3
_geom_torsion_site_symmetry_4
P(1) Pd(1) P(2) C(26) 16.85(7) ? . . . .
P(1) Pd(1) P(2) C(27) 136.84(9) ? . . . .
P(1) Pd(1) P(2) C(33) -96.26(8) ? . . . .
P(2) Pd(1) P(1) C(13) -103.72(8) ? . . . .
P(2) Pd(1) P(1) C(19) 130.09(9) ? . . . .
P(2) Pd(1) P(1) C(25) 8.80(6) ? . . . .
P(1) Pd(1) C(1) C(2) -94.6(8) ? . . . .
P(1) Pd(1) C(1) C(6) 81.4(9) ? . . . .
C(1) Pd(1) P(1) C(13) -102.8(8) ? . . . .
C(1) Pd(1) P(1) C(19) 131.0(8) ? . . . .
C(1) Pd(1) P(1) C(25) 9.7(8) ? . . . .
P(1) Pd(1) C(7) C(8) -93.19(17) ? . . . .
P(1) Pd(1) C(7) C(12) 78.04(17) ? . . . .
C(7) Pd(1) P(1) C(13) 72.51(9) ? . . . .
C(7) Pd(1) P(1) C(19) -53.68(10) ? . . . .
C(7) Pd(1) P(1) C(25) -174.97(8) ? . . . .
P(2) Pd(1) C(1) C(2) -93.66(17) ? . . . .
P(2) Pd(1) C(1) C(6) 82.34(18) ? . . . .
C(1) Pd(1) P(2) C(26) -163.09(8) ? . . . .
C(1) Pd(1) P(2) C(27) -43.11(10) ? . . . .
C(1) Pd(1) P(2) C(33) 83.80(10) ? . . . .
P(2) Pd(1) C(7) C(8) -53.4(6) ? . . . .
P(2) Pd(1) C(7) C(12) 117.8(4) ? . . . .
C(7) Pd(1) P(2) C(26) -23.1(5) ? . . . .
C(7) Pd(1) P(2) C(27) 96.9(5) ? . . . .
C(7) Pd(1) P(2) C(33) -136.2(5) ? . . . .
C(1) Pd(1) C(7) C(8) 86.53(18) ? . . . .
C(1) Pd(1) C(7) C(12) -102.25(18) ? . . . .
C(7) Pd(1) C(1) C(2) 90.12(18) ? . . . .
C(7) Pd(1) C(1) C(6) -93.88(19) ? . . . .
Pd(1) P(1) C(13) C(14) 19.4(2) ? . . . .
Pd(1) P(1) C(13) C(18) -167.11(18) ? . . . .
Pd(1) P(1) C(19) C(20) 89.1(2) ? . . . .
Pd(1) P(1) C(19) C(24) -84.4(2) ? . . . .
Pd(1) P(1) C(25) C(26) -38.86(14) ? . . . .
C(13) P(1) C(19) C(20) -38.9(2) ? . . . .
C(13) P(1) C(19) C(24) 147.6(2) ? . . . .
C(19) P(1) C(13) C(14) 151.46(18) ? . . . .
C(19) P(1) C(13) C(18) -35.1(2) ? . . . .
C(13) P(1) C(25) C(26) 79.34(15) ? . . . .
C(25) P(1) C(13) C(14) -96.15(19) ? . . . .
C(25) P(1) C(13) C(18) 77.3(2) ? . . . .
C(19) P(1) C(25) C(26) -167.44(14) ? . . . .
C(25) P(1) C(19) C(20) -148.9(2) ? . . . .
C(25) P(1) C(19) C(24) 37.6(2) ? . . . .
Pd(1) P(2) C(26) C(25) -45.49(14) ? . . . .
Pd(1) P(2) C(27) C(28) -77.8(2) ? . . . .
Pd(1) P(2) C(27) C(32) 94.2(2) ? . . . .
Pd(1) P(2) C(33) C(34) -178.74(18) ? . . . .
Pd(1) P(2) C(33) C(38) 7.0(2) ? . . . .
C(26) P(2) C(27) C(28) 42.1(2) ? . . . .
C(26) P(2) C(27) C(32) -145.9(2) ? . . . .
C(27) P(2) C(26) C(25) -171.41(14) ? . . . .
C(26) P(2) C(33) C(34) 65.5(2) ? . . . .
C(26) P(2) C(33) C(38) -108.8(2) ? . . . .
C(33) P(2) C(26) C(25) 75.79(16) ? . . . .
C(27) P(2) C(33) C(34) -47.2(2) ? . . . .
C(27) P(2) C(33) C(38) 138.5(2) ? . . . .
C(33) P(2) C(27) C(28) 151.6(2) ? . . . .
C(33) P(2) C(27) C(32) -36.3(2) ? . . . .
Pd(1) C(1) C(2) F(1) -4.1(2) ? . . . .
Pd(1) C(1) C(2) C(3) 176.84(19) ? . . . .
Pd(1) C(1) C(6) F(5) 2.9(3) ? . . . .
Pd(1) C(1) C(6) C(5) -176.16(19) ? . . . .
C(2) C(1) C(6) F(5) 179.1(2) ? . . . .
C(2) C(1) C(6) C(5) 0.1(2) ? . . . .
C(6) C(1) C(2) F(1) 179.66(19) ? . . . .
C(6) C(1) C(2) C(3) 0.6(3) ? . . . .
F(1) C(2) C(3) F(2) -1.1(3) ? . . . .
F(1) C(2) C(3) C(4) -179.7(2) ? . . . .
C(1) C(2) C(3) F(2) 178.1(2) ? . . . .
C(1) C(2) C(3) C(4) -0.6(3) ? . . . .
F(2) C(3) C(4) F(3) 0.1(3) ? . . . .
F(2) C(3) C(4) C(5) -178.7(2) ? . . . .
C(2) C(3) C(4) F(3) 178.7(2) ? . . . .
C(2) C(3) C(4) C(5) -0.0(3) ? . . . .
F(3) C(4) C(5) F(4) 1.1(4) ? . . . .
F(3) C(4) C(5) C(6) -178.1(2) ? . . . .
C(3) C(4) C(5) F(4) 179.8(2) ? . . . .
C(3) C(4) C(5) C(6) 0.6(4) ? . . . .
F(4) C(5) C(6) F(5) 1.1(3) ? . . . .
F(4) C(5) C(6) C(1) -179.9(2) ? . . . .
C(4) C(5) C(6) F(5) -179.7(2) ? . . . .
C(4) C(5) C(6) C(1) -0.7(4) ? . . . .
Pd(1) C(7) C(8) F(6) -10.2(2) ? . . . .
Pd(1) C(7) C(8) C(9) 168.82(18) ? . . . .
Pd(1) C(7) C(12) F(10) 7.7(2) ? . . . .
Pd(1) C(7) C(12) C(11) -169.77(18) ? . . . .
C(8) C(7) C(12) F(10) 179.42(19) ? . . . .
C(8) C(7) C(12) C(11) 1.9(3) ? . . . .
C(12) C(7) C(8) F(6) 177.99(19) ? . . . .
C(12) C(7) C(8) C(9) -3.0(3) ? . . . .
F(6) C(8) C(9) F(7) 2.1(3) ? . . . .
F(6) C(8) C(9) C(10) -178.5(2) ? . . . .
C(7) C(8) C(9) F(7) -176.9(2) ? . . . .
C(7) C(8) C(9) C(10) 2.4(3) ? . . . .
F(7) C(9) C(10) F(8) -1.5(4) ? . . . .
F(7) C(9) C(10) C(11) 178.7(2) ? . . . .
C(8) C(9) C(10) F(8) 179.2(2) ? . . . .
C(8) C(9) C(10) C(11) -0.6(4) ? . . . .
F(8) C(10) C(11) F(9) 1.8(4) ? . . . .
F(8) C(10) C(11) C(12) 179.8(2) ? . . . .
C(9) C(10) C(11) F(9) -178.4(2) ? . . . .
C(9) C(10) C(11) C(12) -0.4(4) ? . . . .
F(9) C(11) C(12) F(10) 0.1(3) ? . . . .
F(9) C(11) C(12) C(7) 177.7(2) ? . . . .
C(10) C(11) C(12) F(10) -177.9(2) ? . . . .
C(10) C(11) C(12) C(7) -0.3(3) ? . . . .
P(1) C(13) C(14) C(15) 173.9(2) ? . . . .
P(1) C(13) C(18) C(17) -174.4(2) ? . . . .
C(14) C(13) C(18) C(17) -1.0(3) ? . . . .
C(18) C(13) C(14) C(15) 0.2(3) ? . . . .
C(13) C(14) C(15) C(16) 0.9(4) ? . . . .
C(14) C(15) C(16) C(17) -1.2(4) ? . . . .
C(15) C(16) C(17) C(18) 0.3(4) ? . . . .
C(16) C(17) C(18) C(13) 0.8(4) ? . . . .
P(1) C(19) C(20) C(21) -174.0(2) ? . . . .
P(1) C(19) C(24) C(23) 174.1(2) ? . . . .
C(20) C(19) C(24) C(23) 0.5(4) ? . . . .
C(24) C(19) C(20) C(21) -0.4(4) ? . . . .
C(19) C(20) C(21) C(22) 0.1(4) ? . . . .
C(20) C(21) C(22) C(23) 0.3(5) ? . . . .
C(21) C(22) C(23) C(24) -0.3(5) ? . . . .
C(22) C(23) C(24) C(19) -0.1(4) ? . . . .
P(1) C(25) C(26) P(2) 53.49(15) ? . . . .
P(2) C(27) C(28) C(29) 172.2(2) ? . . . .
P(2) C(27) C(32) C(31) -171.3(2) ? . . . .
C(28) C(27) C(32) C(31) 0.7(4) ? . . . .
C(32) C(27) C(28) C(29) 0.1(3) ? . . . .
C(27) C(28) C(29) C(30) -0.9(5) ? . . . .
C(28) C(29) C(30) C(31) 1.0(6) ? . . . .
C(29) C(30) C(31) C(32) -0.2(5) ? . . . .
C(30) C(31) C(32) C(27) -0.7(5) ? . . . .
P(2) C(33) C(34) C(35) -173.6(2) ? . . . .
P(2) C(33) C(38) C(37) 173.0(2) ? . . . .
C(34) C(33) C(38) C(37) -1.3(3) ? . . . .
C(38) C(33) C(34) C(35) 0.7(4) ? . . . .
C(33) C(34) C(35) C(36) 0.9(4) ? . . . .
C(34) C(35) C(36) C(37) -1.7(5) ? . . . .
C(35) C(36) C(37) C(38) 1.0(5) ? . . . .
C(36) C(37) C(38) C(33) 0.5(4) ? . . . .
